data_7700331
loop_
_publ_author_name
'Pap, Levente G.'
'Couldridge, Adam'
'Arulsamy, Navamoney'
'Hulley, Elliott'

_publ_section_title
;
 Electrostatic polarization of nonpolar substrates: a study of
 interactions between simple cations and Mo-bound N<sub>2</sub>.
;
_journal_issue 29
_journal_name_full 'Dalton transactions (Cambridge, England : 2003)'
_journal_page_first 11004
_journal_page_last 11017
_journal_paper_doi 10.1039/c9dt01606f
_journal_volume 48
_journal_year 2019
_chemical_formula_moiety 'C30 H61 Cl3 Mo N O5 P3, Cl, 0.5(C4 H10 O)'
_chemical_formula_sum 'C32 H66 Cl4 Mo N O5.5 P3'
_chemical_formula_weight 883.50
_chemical_properties_physical Air-sensitive,Moisture-sensitive,Hygroscopic,Oxygen-sensitive
_space_group_crystal_system monoclinic
_space_group_IT_number 12
_space_group_name_Hall '-C 2y'
_space_group_name_H-M_alt 'C 1 2/m 1'
_symmetry_space_group_name_Hall '-C 2y'
_symmetry_space_group_name_H-M 'C 1 2/m 1'
_atom_sites_solution_hydrogens mixed
_audit_creation_method SHELXL-2016/6
_audit_update_record
;
2019-05-23 deposited with the CCDC.    2019-05-29 downloaded from the CCDC.
;
_cell_angle_alpha 90
_cell_angle_beta 117.310(1)
_cell_angle_gamma 90
_cell_formula_units_Z 4
_cell_length_a 24.6809(12)
_cell_length_b 11.9759(6)
_cell_length_c 16.5785(8)
_cell_measurement_reflns_used 8031
_cell_measurement_temperature 100(2)
_cell_measurement_theta_max 29.64
_cell_measurement_theta_min 2.52
_cell_volume 4354.0(4)
_computing_cell_refinement 'Bruker SAINT'
_computing_data_collection 'Bruker APEX2'
_computing_data_reduction 'Bruker SAINT'
_computing_molecular_graphics 'Bruker SHELXTL'
_computing_publication_material 'Bruker SHELXTL'
_computing_structure_refinement 'SHELXL-2016/6 (Sheldrick, 2016)'
_computing_structure_solution 'SHELXS-97 (Sheldrick 2008)'
_diffrn_ambient_temperature 100(2)
_diffrn_measured_fraction_theta_full 0.997
_diffrn_measured_fraction_theta_max 0.996
_diffrn_measurement_device_type 'Bruker APEX-II CCD'
_diffrn_measurement_method '\f and \w scans'
_diffrn_radiation_type MoK\a
_diffrn_radiation_wavelength 0.71073
_diffrn_reflns_av_R_equivalents 0.0711
_diffrn_reflns_av_unetI/netI 0.0520
_diffrn_reflns_Laue_measured_fraction_full 0.997
_diffrn_reflns_Laue_measured_fraction_max 0.996
_diffrn_reflns_limit_h_max 37
_diffrn_reflns_limit_h_min -37
_diffrn_reflns_limit_k_max 17
_diffrn_reflns_limit_k_min -18
_diffrn_reflns_limit_l_max 25
_diffrn_reflns_limit_l_min -24
_diffrn_reflns_number 64254
_diffrn_reflns_point_group_measured_fraction_full 0.997
_diffrn_reflns_point_group_measured_fraction_max 0.996
_diffrn_reflns_theta_full 25.242
_diffrn_reflns_theta_max 32.563
_diffrn_reflns_theta_min 1.733
_exptl_absorpt_coefficient_mu 0.694
_exptl_absorpt_correction_T_max 0.7462
_exptl_absorpt_correction_T_min 0.6550
_exptl_absorpt_correction_type multi-scan
_exptl_absorpt_process_details 'Bruker APEX2'
_exptl_crystal_colour yellow
_exptl_crystal_density_diffrn 1.348
_exptl_crystal_description rectangular_prism
_exptl_crystal_F_000 1856
_exptl_crystal_size_max 0.226
_exptl_crystal_size_mid 0.216
_exptl_crystal_size_min 0.209
_platon_squeeze_details
;
Two diethylether solvent molecules present in the unit cell are highly 
disordered.The positional parameters for their atoms are not determiend and
molecules are treated as diffused contribution to the overall scattering
by SQUEEZE/PLATON.
;
_refine_diff_density_max 3.172
_refine_diff_density_min -2.849
_refine_diff_density_rms 0.137
_refine_ls_extinction_method none
_refine_ls_goodness_of_fit_ref 1.114
_refine_ls_hydrogen_treatment mixed
_refine_ls_matrix_type full
_refine_ls_number_parameters 278
_refine_ls_number_reflns 8219
_refine_ls_number_restraints 36
_refine_ls_restrained_S_all 1.112
_refine_ls_R_factor_all 0.1065
_refine_ls_R_factor_gt 0.0900
_refine_ls_shift/su_max 0.000
_refine_ls_shift/su_mean 0.000
_refine_ls_structure_factor_coef Fsqd
_refine_ls_weighting_details 'w=1/[\s^2^(Fo^2^)+(0.0001P)^2^+57.1764P] where P=(Fo^2^+2Fc^2^)/3'
_refine_ls_weighting_scheme calc
_refine_ls_wR_factor_gt 0.1790
_refine_ls_wR_factor_ref 0.1863
_reflns_Friedel_coverage 0.000
_reflns_number_gt 6579
_reflns_number_total 8219
_reflns_threshold_expression 'I > 2\s(I)'
_cod_data_source_file c9dt01606f2.cif
_cod_data_source_block lp39_sqd
_cod_depositor_comments 'Adding full bibliography for 7700330--7700331.cif.'
_cod_original_formula_sum 'C32 H66 Cl4 Mo N O5.50 P3'
_cod_database_code 7700331
_shelx_shelxl_version_number 2016/6
_shelx_space_group_comment
; 
The symmetry employed for this shelxl refinement is uniquely defined 
by the following loop, which should always be used as a source of 
symmetry information in preference to the above space-group names. 
They are only intended as comments. 
;
_shelx_estimated_absorpt_t_min 0.859
_shelx_estimated_absorpt_t_max 0.869
_platon_squeeze_void_probe_radius 1.20

loop_
_space_group_symop_operation_xyz
'x, y, z'
'-x, y, -z'
'x+1/2, y+1/2, z'
'-x+1/2, y+1/2, -z'
'-x, -y, -z'
'x, -y, z'
'-x+1/2, -y+1/2, -z'
'x+1/2, -y+1/2, z'

loop_
_atom_site_label
_atom_site_type_symbol
_atom_site_fract_x
_atom_site_fract_y
_atom_site_fract_z
_atom_site_U_iso_or_equiv
_atom_site_adp_type
_atom_site_occupancy
_atom_site_site_symmetry_order
_atom_site_calc_flag
_atom_site_refinement_flags_posn
_atom_site_refinement_flags_adp
_atom_site_refinement_flags_occupancy
_atom_site_disorder_assembly
_atom_site_disorder_group
Mo1 Mo 0.37954(2) 0.500000 0.24235(3) 0.02959(14) Uani 1 2 d S T P A .
Cl1 Cl 0.43194(7) 0.500000 0.40247(11) 0.0623(7) Uani 1 2 d S T P . .
Cl2 Cl 0.28101(7) 0.500000 0.24453(12) 0.0869(12) Uani 1 2 d S T P . .
Cl3 Cl 0.33335(6) 0.500000 0.07629(9) 0.0280(3) Uani 1 2 d S T P . .
P1 P 0.47691(5) 0.500000 0.23466(8) 0.0156(2) Uani 1 2 d S T P . .
P2 P 0.39988(6) 0.29136(12) 0.23534(7) 0.0388(3) Uani 1 1 d . . . . .
C1 C 0.48238(19) 0.3761(4) 0.1758(3) 0.0274(8) Uani 1 1 d . . . . .
H1A H 0.451852 0.379109 0.110981 0.033 Uiso 1 1 calc R U . . .
H1B H 0.523487 0.370768 0.179468 0.033 Uiso 1 1 calc R U . . .
C2 C 0.4704(3) 0.2750(4) 0.2221(4) 0.0429(12) Uani 1 1 d . . . . .
H2A H 0.505609 0.264384 0.282671 0.051 Uiso 1 1 calc R U . . .
H2B H 0.466610 0.207220 0.185667 0.051 Uiso 1 1 calc R U . . .
C3 C 0.4185(3) 0.2047(4) 0.3371(4) 0.0530(16) Uani 1 1 d . . . . .
C4 C 0.4659(4) 0.2347(8) 0.4122(5) 0.035(2) Uani 0.504(7) 1 d . . P A 1
H4A H 0.501482 0.241844 0.401181 0.053 Uiso 0.504(7) 1 calc R U P A 1
H4B H 0.457645 0.306596 0.432622 0.053 Uiso 0.504(7) 1 calc R U P A 1
H4C H 0.474030 0.178112 0.459112 0.053 Uiso 0.504(7) 1 calc R U P A 1
C4A C 0.4648(5) 0.0938(8) 0.3537(6) 0.040(2) Uani 0.496(7) 1 d . . P A 2
H4AA H 0.497796 0.114944 0.339398 0.061 Uiso 0.496(7) 1 calc R U P A 2
H4AB H 0.482187 0.070038 0.417277 0.061 Uiso 0.496(7) 1 calc R U P A 2
H4AC H 0.441346 0.032296 0.314173 0.061 Uiso 0.496(7) 1 calc R U P A 2
C5 C 0.3629(4) 0.1936(7) 0.3548(4) 0.079(3) Uani 1 1 d . . . . .
H5A H 0.327262 0.171121 0.298732 0.119 Uiso 1 1 calc R U . . .
H5B H 0.371151 0.137076 0.401804 0.119 Uiso 1 1 calc R U . . .
H5C H 0.354766 0.265560 0.375314 0.119 Uiso 1 1 calc R U . . .
C6 C 0.3542(4) 0.1846(7) 0.1473(5) 0.0224(15) Uani 0.504(7) 1 d . U P A 1
H6A H 0.366253 0.107951 0.173387 0.027 Uiso 0.504(7) 1 calc R U P A 1
C7 C 0.2880(4) 0.2082(11) 0.1283(6) 0.037(2) Uani 0.504(7) 1 d . . P A 1
H7A H 0.284906 0.202648 0.184981 0.056 Uiso 0.504(7) 1 calc R U P A 1
H7B H 0.276348 0.283599 0.103172 0.056 Uiso 0.504(7) 1 calc R U P A 1
H7C H 0.260682 0.153545 0.084570 0.056 Uiso 0.504(7) 1 calc R U P A 1
C8 C 0.3597(4) 0.1930(8) 0.0592(5) 0.0312(19) Uani 0.504(7) 1 d . . P A 1
H8A H 0.401921 0.177842 0.071994 0.047 Uiso 0.504(7) 1 calc R U P A 1
H8B H 0.332568 0.138278 0.015392 0.047 Uiso 0.504(7) 1 calc R U P A 1
H8C H 0.348234 0.268333 0.033993 0.047 Uiso 0.504(7) 1 calc R U P A 1
C6A C 0.3300(4) 0.2373(7) 0.1307(5) 0.0223(15) Uani 0.496(7) 1 d . U P A 2
H6AA H 0.333297 0.267303 0.076815 0.027 Uiso 0.496(7) 1 calc R U P A 2
C7A C 0.2669(4) 0.2703(10) 0.1178(6) 0.034(2) Uani 0.496(7) 1 d . . P A 2
H7AA H 0.264426 0.351750 0.120480 0.051 Uiso 0.496(7) 1 calc R U P A 2
H7AB H 0.235936 0.243638 0.058610 0.051 Uiso 0.496(7) 1 calc R U P A 2
H7AC H 0.259786 0.236670 0.165991 0.051 Uiso 0.496(7) 1 calc R U P A 2
C8A C 0.3349(5) 0.1101(8) 0.1267(6) 0.037(2) Uani 0.496(7) 1 d . . P A 2
H8AA H 0.375695 0.090172 0.135062 0.056 Uiso 0.496(7) 1 calc R U P A 2
H8AB H 0.328061 0.075925 0.174929 0.056 Uiso 0.496(7) 1 calc R U P A 2
H8AC H 0.304211 0.082893 0.067548 0.056 Uiso 0.496(7) 1 calc R U P A 2
C9 C 0.5430(2) 0.500000 0.3467(4) 0.0215(10) Uani 1 2 d S T P . .
H9 H 0.538(4) 0.549(8) 0.377(6) 0.026 Uiso 0.5 1 d . U P . .
C10 C 0.6054(2) 0.500000 0.3487(4) 0.0273(12) Uani 1 2 d S T P . .
H10 H 0.610(4) 0.443(8) 0.319(7) 0.033 Uiso 0.5 1 d . U P . .
N1 N 0.6563(2) 0.500000 0.4455(3) 0.0305(11) Uani 1 2 d S T P . .
H1 H 0.694(4) 0.500000 0.434(6) 0.05(3) Uiso 1 2 d S . P . .
C11 C 0.65858(18) 0.6028(5) 0.4987(3) 0.0388(12) Uani 1 1 d . . . . .
H11A H 0.618950 0.611508 0.499570 0.047 Uiso 1 1 calc R U . . .
H11B H 0.690374 0.592759 0.562225 0.047 Uiso 1 1 calc R U . . .
C12 C 0.6719(2) 0.7069(5) 0.4616(3) 0.0461(14) Uani 1 1 d . . . . .
H12A H 0.687730 0.764823 0.509472 0.055 Uiso 1 1 calc R U . . .
H12B H 0.703519 0.691516 0.442094 0.055 Uiso 1 1 calc R U . . .
O1 O 0.61817(17) 0.7466(4) 0.3865(3) 0.0508(10) Uani 1 1 d . . . . .
C13 C 0.6317(4) 0.8353(7) 0.3404(6) 0.089(3) Uani 1 1 d . . . . .
H13A H 0.659067 0.889418 0.386038 0.107 Uiso 1 1 calc R U . . .
H13B H 0.593324 0.874859 0.300886 0.107 Uiso 1 1 calc R U . . .
C14 C 0.6610(4) 0.7974(10) 0.2837(6) 0.115(4) Uani 1 1 d . . . . .
H14A H 0.671226 0.862587 0.256467 0.138 Uiso 1 1 calc R U . . .
H14B H 0.699079 0.756133 0.321560 0.138 Uiso 1 1 calc R U . . .
O2 O 0.6197(3) 0.7282(7) 0.2157(4) 0.109(3) Uani 1 1 d . . . . .
C15 C 0.6294(12) 0.708(2) 0.1415(19) 0.108(8) Uani 0.504(7) 1 d . U P A 1
H15A H 0.659662 0.760966 0.139411 0.129 Uiso 0.504(7) 1 calc R U P A 1
H15B H 0.591024 0.713712 0.084114 0.129 Uiso 0.504(7) 1 calc R U P A 1
C16 C 0.6536(11) 0.590(2) 0.1586(17) 0.089(9) Uani 0.504(7) 1 d . U P A 1
H16A H 0.684491 0.583874 0.223010 0.107 Uiso 0.504(7) 1 calc R U P A 1
H16B H 0.674520 0.576118 0.120951 0.107 Uiso 0.504(7) 1 calc R U P A 1
C15A C 0.6553(9) 0.662(3) 0.1717(14) 0.082(9) Uani 0.496(7) 1 d . U P A 2
H15C H 0.672041 0.715553 0.143118 0.098 Uiso 0.496(7) 1 calc R U P A 2
H15D H 0.689528 0.619997 0.218960 0.098 Uiso 0.496(7) 1 calc R U P A 2
C16A C 0.6125(7) 0.586(2) 0.1033(10) 0.095(8) Uani 0.496(7) 1 d . U P A 2
H16C H 0.572600 0.623468 0.069430 0.115 Uiso 0.496(7) 1 calc R U P A 2
H16D H 0.627990 0.566562 0.059528 0.115 Uiso 0.496(7) 1 calc R U P A 2
O3 O 0.6058(3) 0.500000 0.1385(5) 0.100(4) Uani 1 2 d S T P . .
Cl4 Cl 0.22942(7) 0.500000 0.57554(13) 0.0402(4) Uani 1 2 d S T P . .

loop_
_atom_site_aniso_label
_atom_site_aniso_U_11
_atom_site_aniso_U_22
_atom_site_aniso_U_33
_atom_site_aniso_U_23
_atom_site_aniso_U_13
_atom_site_aniso_U_12
Mo1 0.01153(18) 0.0574(4) 0.0212(2) 0.000 0.00874(16) 0.000
Cl1 0.0221(7) 0.143(2) 0.0221(7) 0.000 0.0105(6) 0.000
Cl2 0.0136(6) 0.223(4) 0.0254(8) 0.000 0.0104(6) 0.000
Cl3 0.0214(6) 0.0441(8) 0.0165(5) 0.000 0.0071(4) 0.000
P1 0.0109(5) 0.0185(6) 0.0163(5) 0.000 0.0055(4) 0.000
P2 0.0496(7) 0.0446(7) 0.0197(5) -0.0092(5) 0.0138(5) -0.0329(6)
C1 0.0314(19) 0.028(2) 0.0262(18) -0.0080(15) 0.0160(16) -0.0010(16)
C2 0.078(4) 0.0161(19) 0.050(3) -0.0094(19) 0.042(3) -0.007(2)
C3 0.109(5) 0.022(2) 0.044(3) -0.005(2) 0.049(3) -0.020(3)
C4 0.036(4) 0.033(5) 0.021(4) 0.005(3) 0.000(3) -0.002(4)
C4A 0.055(6) 0.024(4) 0.028(4) 0.006(3) 0.006(4) -0.006(4)
C5 0.125(6) 0.087(5) 0.038(3) -0.018(3) 0.049(4) -0.072(5)
C6 0.021(3) 0.018(4) 0.023(3) -0.005(3) 0.005(3) -0.006(3)
C7 0.017(4) 0.056(7) 0.028(4) -0.006(4) 0.002(3) -0.013(4)
C8 0.029(4) 0.034(5) 0.023(4) -0.009(3) 0.006(3) -0.002(3)
C6A 0.021(3) 0.020(4) 0.021(3) -0.001(3) 0.006(3) -0.002(3)
C7A 0.015(3) 0.054(7) 0.026(4) 0.006(4) 0.003(3) -0.007(4)
C8A 0.044(5) 0.031(5) 0.030(4) -0.010(4) 0.011(4) -0.009(4)
C9 0.0108(19) 0.035(3) 0.019(2) 0.000 0.0067(17) 0.000
C10 0.0106(19) 0.053(4) 0.016(2) 0.000 0.0037(17) 0.000
N1 0.0108(18) 0.057(4) 0.022(2) 0.000 0.0059(16) 0.000
C11 0.0175(16) 0.072(4) 0.0239(19) -0.013(2) 0.0068(14) -0.011(2)
C12 0.026(2) 0.075(4) 0.039(2) -0.022(3) 0.0159(19) -0.027(2)
O1 0.0393(19) 0.056(2) 0.049(2) -0.0084(19) 0.0139(17) -0.0297(18)
C13 0.086(5) 0.076(5) 0.077(5) 0.003(4) 0.013(4) -0.058(5)
C14 0.094(6) 0.175(11) 0.075(5) 0.012(6) 0.037(5) -0.091(7)
O2 0.087(4) 0.181(7) 0.081(4) -0.010(4) 0.056(3) -0.077(4)
C15 0.106(17) 0.14(2) 0.12(2) 0.023(17) 0.086(16) -0.033(17)
C16 0.064(11) 0.14(2) 0.081(13) -0.028(15) 0.048(10) -0.047(15)
C15A 0.040(8) 0.16(3) 0.064(11) 0.055(14) 0.037(8) 0.011(12)
C16A 0.055(8) 0.21(2) 0.044(7) 0.026(11) 0.041(7) 0.031(11)
O3 0.047(4) 0.212(12) 0.056(4) 0.000 0.036(4) 0.000
Cl4 0.0246(6) 0.0514(10) 0.0544(10) 0.000 0.0265(7) 0.000

loop_
_atom_type_symbol
_atom_type_description
_atom_type_scat_dispersion_real
_atom_type_scat_dispersion_imag
_atom_type_scat_source
C C 0.0033 0.0016 'International Tables Vol C Tables 4.2.6.8 and 6.1.1.4'
H H 0.0000 0.0000 'International Tables Vol C Tables 4.2.6.8 and 6.1.1.4'
Cl Cl 0.1484 0.1585 'International Tables Vol C Tables 4.2.6.8 and 6.1.1.4'
Mo Mo -1.6832 0.6857 'International Tables Vol C Tables 4.2.6.8 and 6.1.1.4'
N N 0.0061 0.0033 'International Tables Vol C Tables 4.2.6.8 and 6.1.1.4'
O O 0.0106 0.0060 'International Tables Vol C Tables 4.2.6.8 and 6.1.1.4'
P P 0.1023 0.0942 'International Tables Vol C Tables 4.2.6.8 and 6.1.1.4'

loop_
_geom_angle_atom_site_label_1
_geom_angle_atom_site_label_2
_geom_angle_atom_site_label_3
_geom_angle
_geom_angle_site_symmetry_1
_geom_angle_site_symmetry_3
Cl1 Mo1 Cl2 91.08(6) . .
Cl1 Mo1 Cl3 175.28(5) . .
Cl2 Mo1 Cl3 93.64(5) . .
Cl1 Mo1 P1 90.80(5) . .
Cl2 Mo1 P1 178.12(6) . .
Cl3 Mo1 P1 84.48(4) . .
Cl1 Mo1 P2 91.91(3) . 6_565
Cl2 Mo1 P2 102.55(3) . 6_565
Cl3 Mo1 P2 87.07(3) . 6_565
P1 Mo1 P2 77.38(3) . 6_565
Cl1 Mo1 P2 91.91(3) . .
Cl2 Mo1 P2 102.55(3) . .
Cl3 Mo1 P2 87.07(3) . .
P1 Mo1 P2 77.38(3) . .
P2 Mo1 P2 154.52(6) 6_565 .
C1 P1 C1 109.7(3) . 6_565
C1 P1 C9 107.18(16) . .
C1 P1 C9 107.18(17) 6_565 .
C1 P1 Mo1 110.05(14) . .
C1 P1 Mo1 110.04(14) 6_565 .
C9 P1 Mo1 112.61(17) . .
C3 P2 C2 101.2(3) . .
C3 P2 C6 97.8(3) . .
C2 P2 C6 95.6(3) . .
C3 P2 C6A 112.3(3) . .
C2 P2 C6A 111.1(3) . .
C3 P2 Mo1 118.53(17) . .
C2 P2 Mo1 108.75(15) . .
C6 P2 Mo1 129.7(3) . .
C6A P2 Mo1 104.9(3) . .
C2 C1 P1 107.3(3) . .
C2 C1 H1A 110.3 . .
P1 C1 H1A 110.3 . .
C2 C1 H1B 110.3 . .
P1 C1 H1B 110.3 . .
H1A C1 H1B 108.5 . .
C1 C2 P2 112.4(3) . .
C1 C2 H2A 109.1 . .
P2 C2 H2A 109.1 . .
C1 C2 H2B 109.1 . .
P2 C2 H2B 109.1 . .
H2A C2 H2B 107.8 . .
C4 C3 C5 109.2(6) . .
C5 C3 C4A 119.9(6) . .
C4 C3 P2 116.9(5) . .
C5 C3 P2 110.7(5) . .
C4A C3 P2 117.1(5) . .
C3 C4 H4A 109.5 . .
C3 C4 H4B 109.5 . .
H4A C4 H4B 109.5 . .
C3 C4 H4C 109.5 . .
H4A C4 H4C 109.5 . .
H4B C4 H4C 109.5 . .
C3 C4A H4AA 109.5 . .
C3 C4A H4AB 109.5 . .
H4AA C4A H4AB 109.5 . .
C3 C4A H4AC 109.5 . .
H4AA C4A H4AC 109.5 . .
H4AB C4A H4AC 109.5 . .
C3 C5 H5A 109.5 . .
C3 C5 H5B 109.5 . .
H5A C5 H5B 109.5 . .
C3 C5 H5C 109.5 . .
H5A C5 H5C 109.5 . .
H5B C5 H5C 109.5 . .
C8 C6 C7 110.1(7) . .
C8 C6 P2 114.3(5) . .
C7 C6 P2 103.6(6) . .
C8 C6 H6A 109.5 . .
C7 C6 H6A 109.5 . .
P2 C6 H6A 109.5 . .
C6 C7 H7A 109.5 . .
C6 C7 H7B 109.5 . .
H7A C7 H7B 109.5 . .
C6 C7 H7C 109.5 . .
H7A C7 H7C 109.5 . .
H7B C7 H7C 109.5 . .
C6 C8 H8A 109.5 . .
C6 C8 H8B 109.5 . .
H8A C8 H8B 109.5 . .
C6 C8 H8C 109.5 . .
H8A C8 H8C 109.5 . .
H8B C8 H8C 109.5 . .
C7A C6A C8A 110.4(8) . .
C7A C6A P2 118.5(6) . .
C8A C6A P2 108.6(6) . .
C7A C6A H6AA 106.2 . .
C8A C6A H6AA 106.2 . .
P2 C6A H6AA 106.2 . .
C6A C7A H7AA 109.5 . .
C6A C7A H7AB 109.5 . .
H7AA C7A H7AB 109.5 . .
C6A C7A H7AC 109.5 . .
H7AA C7A H7AC 109.5 . .
H7AB C7A H7AC 109.5 . .
C6A C8A H8AA 109.5 . .
C6A C8A H8AB 109.5 . .
H8AA C8A H8AB 109.5 . .
C6A C8A H8AC 109.5 . .
H8AA C8A H8AC 109.5 . .
H8AB C8A H8AC 109.5 . .
C10 C9 P1 116.4(4) . .
C10 C9 H9 114(7) . .
P1 C9 H9 108(7) . .
C10 C9 H9 114(6) . 6_565
P1 C9 H9 108(7) . 6_565
H9 C9 H9 93(10) . 6_565
N1 C10 C9 111.2(4) . .
N1 C10 H10 110(7) . .
C9 C10 H10 112(7) . .
N1 C10 H10 110(7) . 6_565
C9 C10 H10 112(7) . 6_565
H10 C10 H10 103(10) . 6_565
C11 N1 C11 110.2(5) 6_565 .
C11 N1 C10 114.3(3) 6_565 .
C11 N1 C10 114.3(3) . .
C11 N1 H1 108(2) 6_565 .
C11 N1 H1 108(2) . .
C10 N1 H1 101(5) . .
C12 C11 N1 113.5(4) . .
C12 C11 H11A 108.9 . .
N1 C11 H11A 108.9 . .
C12 C11 H11B 108.9 . .
N1 C11 H11B 108.9 . .
H11A C11 H11B 107.7 . .
O1 C12 C11 110.4(4) . .
O1 C12 H12A 109.6 . .
C11 C12 H12A 109.6 . .
O1 C12 H12B 109.6 . .
C11 C12 H12B 109.6 . .
H12A C12 H12B 108.1 . .
C12 O1 C13 111.3(5) . .
O1 C13 C14 114.1(8) . .
O1 C13 H13A 108.7 . .
C14 C13 H13A 108.7 . .
O1 C13 H13B 108.7 . .
C14 C13 H13B 108.7 . .
H13A C13 H13B 107.6 . .
O2 C14 C13 107.6(6) . .
O2 C14 H14A 110.2 . .
C13 C14 H14A 110.2 . .
O2 C14 H14B 110.2 . .
C13 C14 H14B 110.2 . .
H14A C14 H14B 108.5 . .
C15 O2 C14 117.5(12) . .
C14 O2 C15A 108.2(11) . .
O2 C15 C16 102.2(18) . .
O2 C15 H15A 111.3 . .
C16 C15 H15A 111.3 . .
O2 C15 H15B 111.3 . .
C16 C15 H15B 111.3 . .
H15A C15 H15B 109.2 . .
C15 C16 O3 115.1(18) . .
C15 C16 H16A 108.5 . .
O3 C16 H16A 108.5 . .
C15 C16 H16B 108.5 . .
O3 C16 H16B 108.5 . .
H16A C16 H16B 107.5 . .
C16A C15A O2 108.3(12) . .
C16A C15A H15C 110.0 . .
O2 C15A H15C 110.0 . .
C16A C15A H15D 110.0 . .
O2 C15A H15D 110.0 . .
H15C C15A H15D 108.4 . .
O3 C16A C15A 111.2(14) . .
O3 C16A H16C 109.4 . .
C15A C16A H16C 109.4 . .
O3 C16A H16D 109.4 . .
C15A C16A H16D 109.4 . .
H16C C16A H16D 108.0 . .
C16A O3 C16A 113.4(18) . 6_565
C16 O3 C16 91(2) 6_565 .

loop_
_geom_bond_atom_site_label_1
_geom_bond_atom_site_label_2
_geom_bond_distance
_geom_bond_site_symmetry_2
Mo1 Cl1 2.3599(17) .
Mo1 Cl2 2.4486(16) .
Mo1 Cl3 2.4493(14) .
Mo1 P1 2.4644(12) .
Mo1 P2 2.5616(15) 6_565
Mo1 P2 2.5617(15) .
P1 C1 1.815(4) .
P1 C1 1.815(4) 6_565
P1 C9 1.825(5) .
P2 C3 1.851(5) .
P2 C2 1.861(6) .
P2 C6 1.879(7) .
P2 C6A 1.913(7) .
C1 C2 1.534(6) .
C1 H1A 0.9900 .
C1 H1B 0.9900 .
C2 H2A 0.9900 .
C2 H2B 0.9900 .
C3 C4 1.309(10) .
C3 C5 1.535(9) .
C3 C4A 1.690(12) .
C4 H4A 0.9800 .
C4 H4B 0.9800 .
C4 H4C 0.9800 .
C4A H4AA 0.9800 .
C4A H4AB 0.9800 .
C4A H4AC 0.9800 .
C5 H5A 0.9800 .
C5 H5B 0.9800 .
C5 H5C 0.9800 .
C6 C8 1.530(11) .
C6 C7 1.541(12) .
C6 H6A 1.0000 .
C7 H7A 0.9800 .
C7 H7B 0.9800 .
C7 H7C 0.9800 .
C8 H8A 0.9800 .
C8 H8B 0.9800 .
C8 H8C 0.9800 .
C6A C7A 1.523(12) .
C6A C8A 1.531(13) .
C6A H6AA 1.0000 .
C7A H7AA 0.9800 .
C7A H7AB 0.9800 .
C7A H7AC 0.9800 .
C8A H8AA 0.9800 .
C8A H8AB 0.9800 .
C8A H8AC 0.9800 .
C9 C10 1.526(7) .
C9 H9 0.81(9) .
C9 H9 0.81(9) 6_565
C10 N1 1.517(7) .
C10 H10 0.87(10) .
C10 H10 0.87(10) 6_565
N1 C11 1.501(6) 6_565
N1 C11 1.501(6) .
N1 H1 1.04(9) .
C11 C12 1.492(8) .
C11 H11A 0.9900 .
C11 H11B 0.9900 .
C12 O1 1.420(7) .
C12 H12A 0.9900 .
C12 H12B 0.9900 .
O1 C13 1.435(8) .
C13 C14 1.496(13) .
C13 H13A 0.9900 .
C13 H13B 0.9900 .
C14 O2 1.394(10) .
C14 H14A 0.9900 .
C14 H14B 0.9900 .
O2 C15 1.38(2) .
O2 C15A 1.59(3) .
C15 C16 1.51(4) .
C15 H15A 0.9900 .
C15 H15B 0.9900 .
C16 O3 1.520(19) .
C16 H16A 0.9900 .
C16 H16B 0.9900 .
C15A C16A 1.46(4) .
C15A H15C 0.9900 .
C15A H15D 0.9900 .
C16A O3 1.23(2) .
C16A H16C 0.9900 .
C16A H16D 0.9900 .

loop_
_geom_hbond_atom_site_label_D
_geom_hbond_atom_site_label_H
_geom_hbond_atom_site_label_A
_geom_hbond_distance_DH
_geom_hbond_distance_HA
_geom_hbond_distance_DA
_geom_hbond_angle_DHA
_geom_hbond_site_symmetry_A
C1 H1B O2 0.99 2.47 3.379(6) 152.8 6_565
C2 H2A O1 0.99 2.51 3.418(7) 152.0 6_565
C4 H4B Cl1 0.98 2.39 3.271(10) 148.8 .
C8 H8C Cl3 0.98 2.93 3.767(9) 144.5 .
C6A H6AA Cl3 1.00 2.79 3.285(9) 111.3 .
C7A H7AA Cl2 0.98 2.60 3.382(12) 136.4 .
C7A H7AA Cl3 0.98 2.78 3.430(10) 124.4 .
C10 H10 O1 0.87(10) 2.50(10) 3.005(4) 118(8) 6_565
N1 H1 Cl4 1.04(9) 1.96(9) 2.997(5) 175(7) 5_666
C11 H11A Cl1 0.99 2.81 3.542(5) 131.7 5_666
C12 H12B Cl4 0.99 2.92 3.719(6) 138.3 5_666
C16A H16D Cl3 0.99 2.93 3.919(12) 176.3 5_665

loop_
_geom_torsion_atom_site_label_1
_geom_torsion_atom_site_label_2
_geom_torsion_atom_site_label_3
_geom_torsion_atom_site_label_4
_geom_torsion
P1 C1 C2 P2 50.0(4)
P1 C9 C10 N1 180.000(1)

loop_
_platon_squeeze_void_nr
_platon_squeeze_void_average_x
_platon_squeeze_void_average_y
_platon_squeeze_void_average_z
_platon_squeeze_void_volume
_platon_squeeze_void_count_electrons
_platon_squeeze_void_content
1 0.500 0.000 0.000 189 56 ' '
2 0.592 0.000 0.458 11 0 ' '
3 0.408 0.000 0.542 10 0 ' '
4 1.000 0.500 0.000 189 56 ' '
5 0.092 0.500 0.458 11 0 ' '
6 0.908 0.500 0.542 10 0 ' '
